data_4322929
loop_
_publ_author_name
'Witold Paw'
'Rene J. Lachicotte'
'Richard Eisenberg'

_publ_section_title
;
 Synthesis and Characterization of
 (Di-tert-butylbipyridine)bis(pyridine-4-thiolato)platinum(II),
 Pt(dbbpy)(S-4-py)2: A Synthon for Supramolecular Systems Containing the
 Platinum Diimine Bis(Thiolate) Chromophore
;
_journal_name_full 'Inorganic Chemistry'
_journal_page_first 4139
_journal_page_last 4141
_journal_paper_doi 10.1021/ic971557r
_journal_volume 37
_journal_year 1998
_chemical_formula_sum 'C28 H32 N4 Pt S2'
_chemical_formula_weight 683.79
_chemical_name_common (di-t-butylbipyridine)bis(4-pyridylthiolato)platinum(II)
_chemical_name_systematic
;
 ?
;
_space_group_IT_number 2
_symmetry_cell_setting triclinic
_symmetry_space_group_name_Hall '-P 1'
_symmetry_space_group_name_H-M 'P -1'
_atom_sites_solution_hydrogens geom
_atom_sites_solution_primary direct
_atom_sites_solution_secondary difmap
_audit_creation_method SHELXL
_cell_angle_alpha 113.5590(10)
_cell_angle_beta 97.0060(10)
_cell_angle_gamma 95.6940(10)
_cell_formula_units_Z 2
_cell_length_a 9.8484(3)
_cell_length_b 11.4826(5)
_cell_length_c 13.3472(5)
_cell_measurement_temperature 193(2)
_cell_volume 1354.95(9)
_computing_cell_refinement 'Siemens XSCANS'
_computing_data_collection 'Siemens XSCANS'
_computing_data_reduction 'Siemens SHELXTL'
_computing_molecular_graphics 'Siemens SHELXTL'
_computing_publication_material 'Siemens SHELXTL'
_computing_structure_refinement 'SHELXL-93 (Sheldrick, 1993)'
_computing_structure_solution 'SHELXS-86 (Sheldrick, 1990)'
_diffrn_ambient_temperature 193(2)
_diffrn_measurement_device 'Siemens SMART'
_diffrn_measurement_method '\w scans'
_diffrn_radiation_monochromator graphite
_diffrn_radiation_source 'normal-focus sealed tube'
_diffrn_radiation_type MoK\a
_diffrn_radiation_wavelength 0.71073
_diffrn_reflns_av_R_equivalents 0.0370
_diffrn_reflns_av_sigmaI/netI 0.1010
_diffrn_reflns_limit_h_max 12
_diffrn_reflns_limit_h_min -13
_diffrn_reflns_limit_k_max 15
_diffrn_reflns_limit_k_min -10
_diffrn_reflns_limit_l_max 12
_diffrn_reflns_limit_l_min -17
_diffrn_reflns_number 7998
_diffrn_reflns_theta_max 28.30
_diffrn_reflns_theta_min 1.69
_exptl_absorpt_coefficient_mu 5.356
_exptl_absorpt_correction_T_max 0.927983
_exptl_absorpt_correction_T_min 0.735216
_exptl_absorpt_correction_type SADABS
_exptl_crystal_colour Orange
_exptl_crystal_density_diffrn 1.676
_exptl_crystal_density_meas ?
_exptl_crystal_density_method NA
_exptl_crystal_description Cluster
_exptl_crystal_F_000 676
_exptl_crystal_size_max 0.08
_exptl_crystal_size_mid 0.10
_exptl_crystal_size_min 0.12
_refine_diff_density_max 1.002
_refine_diff_density_min -1.112
_refine_diff_density_rms 0.215
_refine_ls_extinction_method none
_refine_ls_goodness_of_fit_all 1.017
_refine_ls_goodness_of_fit_obs 1.025
_refine_ls_matrix_type full
_refine_ls_number_parameters 314
_refine_ls_number_reflns 5683
_refine_ls_number_restraints 0
_refine_ls_restrained_S_all 1.017
_refine_ls_restrained_S_obs 1.025
_refine_ls_R_factor_all 0.0920
_refine_ls_R_factor_obs 0.0679
_refine_ls_shift/esd_max -0.051
_refine_ls_shift/esd_mean 0.003
_refine_ls_structure_factor_coef Fsqd
_refine_ls_weighting_details 'w=1/[\s^2^(Fo^2^)+(0.0362P)^2^+14.1414P] where P=(Fo^2^+2Fc^2^)/3'
_refine_ls_weighting_scheme calc
_refine_ls_wR_factor_all 0.1356
_refine_ls_wR_factor_obs 0.1222
_reflns_number_observed 4585
_reflns_number_total 5683
_reflns_observed_criterion >2sigma(I)
_cod_data_source_file ic971557r.cif
_cod_data_source_block sad
_cod_depositor_comments
;
The following automatic conversions were performed:

'_exptl_crystal_density_meas' value 'NA' was changed to '?' - the
value is perceived as not measured.

Automatic conversion script
Id: cif_fix_values 3008 2015-01-20 13:52:24Z robertas 

The following automatic conversions were performed:

'_refine_ls_weighting_scheme' value 'calc
w=1/[\s^2^(Fo^2^)+(0.0362P)^2^+14.1414P] where P=(Fo^2^+2Fc^2^)/3'
was changed to 'calc'. New tag '_refine_ls_weighting_details' was
created. The value of the new tag was set to
'w=1/[\s^2^(Fo^2^)+(0.0362P)^2^+14.1414P] where P=(Fo^2^+2Fc^2^)/3'.

Automatic conversion script
Id: cif_fix_values 3143 2015-03-26 13:38:13Z robertas 
;
_cod_database_code 4322929

loop_
_symmetry_equiv_pos_as_xyz
'x, y, z'
'-x, -y, -z'

loop_
_atom_site_aniso_label
_atom_site_aniso_U_11
_atom_site_aniso_U_22
_atom_site_aniso_U_33
_atom_site_aniso_U_23
_atom_site_aniso_U_13
_atom_site_aniso_U_12
Pt 0.0261(2) 0.0310(2) 0.0330(2) 0.0165(2) 0.00827(15) 0.00756(15)
S1 0.041(2) 0.040(2) 0.035(2) 0.0145(14) 0.0075(13) 0.0119(13)
S2 0.0376(15) 0.0324(15) 0.049(2) 0.0210(14) 0.0204(13) 0.0090(12)
N1 0.012(4) 0.030(5) 0.035(5) 0.021(4) 0.007(3) 0.005(3)
N2 0.023(4) 0.043(5) 0.029(5) 0.020(4) 0.008(3) 0.007(4)
N3 0.047(6) 0.079(9) 0.080(8) 0.060(8) 0.004(6) 0.017(6)
N4 0.034(5) 0.052(6) 0.045(6) 0.022(5) 0.012(4) 0.007(5)
C11 0.024(5) 0.037(6) 0.045(6) 0.021(5) 0.017(5) 0.004(5)
C21 0.020(5) 0.037(6) 0.046(6) 0.022(5) 0.002(4) 0.001(4)
C31 0.023(5) 0.040(6) 0.036(6) 0.019(5) -0.002(4) 0.001(4)
C41 0.015(5) 0.044(6) 0.040(6) 0.023(5) 0.009(4) 0.002(4)
C51 0.026(5) 0.042(6) 0.029(5) 0.022(5) 0.004(4) 0.011(5)
C61 0.025(5) 0.029(5) 0.029(5) 0.015(5) 0.007(4) 0.011(4)
C71 0.025(5) 0.034(6) 0.031(5) 0.013(5) 0.006(4) 0.008(4)
C81 0.020(5) 0.023(5) 0.040(6) 0.016(5) 0.000(4) 0.004(4)
C91 0.027(5) 0.041(6) 0.036(6) 0.016(5) 0.005(5) -0.003(5)
C101 0.032(5) 0.029(6) 0.033(6) 0.014(5) 0.000(4) 0.002(4)
C111 0.029(6) 0.060(8) 0.031(6) 0.016(6) 0.005(5) -0.004(5)
C151 0.018(5) 0.033(6) 0.041(6) 0.012(5) 0.007(4) -0.005(4)
C161 0.023(6) 0.077(10) 0.055(8) 0.025(7) 0.019(5) -0.004(6)
C171 0.042(7) 0.101(11) 0.078(9) 0.077(9) 0.022(7) 0.014(7)
C181 0.034(6) 0.045(8) 0.078(9) 0.014(7) 0.028(6) 0.001(6)
C12 0.031(5) 0.046(7) 0.035(6) 0.027(5) 0.005(5) -0.001(5)
C22 0.035(6) 0.048(7) 0.045(7) 0.028(6) 0.001(5) 0.000(5)
C32 0.036(6) 0.077(10) 0.067(9) 0.056(8) 0.013(6) 0.019(6)
C42 0.036(7) 0.092(11) 0.060(8) 0.058(9) -0.009(6) 0.000(7)
C52 0.039(6) 0.055(8) 0.044(7) 0.027(6) 0.015(5) -0.004(6)
C13 0.021(5) 0.033(6) 0.028(5) 0.009(5) 0.011(4) 0.006(4)
C23 0.037(6) 0.048(7) 0.031(6) 0.014(5) 0.010(5) -0.009(5)
C33 0.045(7) 0.041(7) 0.049(7) 0.012(6) 0.014(6) 0.015(6)
C43 0.032(6) 0.027(6) 0.043(6) 0.014(5) 0.003(5) 0.003(5)
C53 0.022(5) 0.042(7) 0.043(6) 0.018(5) 0.006(5) 0.006(5)

loop_
_atom_site_label
_atom_site_type_symbol
_atom_site_fract_x
_atom_site_fract_y
_atom_site_fract_z
_atom_site_U_iso_or_equiv
_atom_site_thermal_displace_type
_atom_site_occupancy
_atom_site_calc_flag
_atom_site_refinement_flags
_atom_site_disorder_group
Pt Pt 0.87016(4) 0.29124(4) -0.00485(4) 0.02846(13) Uani 1 d . .
S1 S 0.7665(3) 0.1480(3) -0.1805(2) 0.0383(7) Uani 1 d . .
S2 S 1.0704(3) 0.3139(3) -0.0714(2) 0.0371(6) Uani 1 d . .
N1 N 0.9475(7) 0.4263(8) 0.1544(7) 0.023(2) Uani 1 d . .
N2 N 0.7015(8) 0.2820(8) 0.0703(7) 0.030(2) Uani 1 d . .
N3 N 0.4274(11) 0.3295(12) -0.3053(10) 0.060(3) Uani 1 d . .
N4 N 1.2458(9) -0.0642(10) -0.1817(8) 0.042(2) Uani 1 d . .
C11 C 1.0709(10) 0.5013(10) 0.1909(9) 0.033(2) Uani 1 d . .
H11A H 1.1378(10) 0.4837(10) 0.1435(9) 0.040 Uiso 1 calc R .
C21 C 1.1064(10) 0.6025(10) 0.2932(9) 0.034(2) Uani 1 d . .
H21A H 1.1961(10) 0.6530(10) 0.3150(9) 0.041 Uiso 1 calc R .
C31 C 1.0123(10) 0.6315(10) 0.3646(9) 0.033(2) Uani 1 d . .
C41 C 0.8830(9) 0.5529(10) 0.3265(9) 0.031(2) Uani 1 d . .
H41A H 0.8149(9) 0.5694(10) 0.3730(9) 0.038 Uiso 1 calc R .
C51 C 0.8517(10) 0.4518(10) 0.2230(8) 0.030(2) Uani 1 d . .
C61 C 0.7190(10) 0.3634(9) 0.1791(8) 0.026(2) Uani 1 d . .
C71 C 0.6193(10) 0.3626(10) 0.2435(8) 0.030(2) Uani 1 d . .
H71A H 0.6359(10) 0.4200(10) 0.3199(8) 0.036 Uiso 1 calc R .
C81 C 0.4929(9) 0.2766(9) 0.1954(8) 0.027(2) Uani 1 d . .
C91 C 0.4777(10) 0.1944(11) 0.0849(9) 0.036(2) Uani 1 d . .
H91A H 0.3942(10) 0.1351(11) 0.0489(9) 0.043 Uiso 1 calc R .
C101 C 0.5819(10) 0.1974(10) 0.0266(9) 0.032(2) Uani 1 d . .
H10A H 0.5696(10) 0.1367(10) -0.0486(9) 0.038 Uiso 1 calc R .
C111 C 1.0502(11) 0.7416(12) 0.4798(9) 0.042(3) Uani 1 d . .
C121 C 1.0736(30) 0.6846(27) 0.5693(23) 0.084(9) Uiso 0.63(3) d P .
C122 C 1.1783(40) 0.6975(36) 0.5383(30) 0.056(11) Uiso 0.37(3) d P .
C131 C 0.9194(23) 0.8202(22) 0.5106(18) 0.061(7) Uiso 0.63(3) d P .
C132 C 0.9440(46) 0.7525(45) 0.5464(37) 0.076(14) Uiso 0.37(3) d P .
C141 C 1.1781(25) 0.8409(22) 0.4993(19) 0.060(7) Uiso 0.63(3) d P .
C142 C 1.1144(43) 0.8670(38) 0.4664(33) 0.059(11) Uiso 0.37(3) d P .
C151 C 0.3841(10) 0.2755(10) 0.2679(9) 0.033(2) Uani 1 d . .
C161 C 0.2427(11) 0.2051(13) 0.1981(10) 0.052(3) Uani 1 d . .
H16A H 0.2506(11) 0.1169(13) 0.1487(10) 0.079 Uiso 1 calc R .
H16B H 0.2095(11) 0.2503(13) 0.1536(10) 0.079 Uiso 1 calc R .
H16C H 0.1770(11) 0.2028(13) 0.2471(10) 0.079 Uiso 1 calc R .
C171 C 0.4338(12) 0.2076(14) 0.3409(11) 0.060(4) Uani 1 d . .
H17A H 0.4444(12) 0.1195(14) 0.2935(11) 0.090 Uiso 1 calc R .
H17B H 0.3655(12) 0.2052(14) 0.3880(11) 0.090 Uiso 1 calc R .
H17C H 0.5232(12) 0.2548(14) 0.3879(11) 0.090 Uiso 1 calc R .
C181 C 0.3699(12) 0.4120(12) 0.3436(11) 0.055(3) Uani 1 d . .
H18A H 0.4604(12) 0.4584(12) 0.3889(11) 0.083 Uiso 1 calc R .
H18B H 0.3039(12) 0.4093(12) 0.3923(11) 0.083 Uiso 1 calc R .
H18C H 0.3362(12) 0.4564(12) 0.2986(11) 0.083 Uiso 1 calc R .
C12 C 0.6373(10) 0.2200(11) -0.2232(9) 0.035(2) Uani 1 d . .
C22 C 0.6059(11) 0.3406(11) -0.1606(10) 0.041(3) Uani 1 d . .
H22A H 0.6558(11) 0.3894(11) -0.0873(10) 0.049 Uiso 1 calc R .
C32 C 0.5040(12) 0.3899(14) -0.2030(11) 0.051(3) Uani 1 d . .
H32A H 0.4864(12) 0.4726(14) -0.1568(11) 0.061 Uiso 1 calc R .
C42 C 0.4566(12) 0.2119(15) -0.3642(11) 0.056(4) Uani 1 d . .
H42A H 0.4034(12) 0.1643(15) -0.4365(11) 0.067 Uiso 1 calc R .
C52 C 0.5559(11) 0.1548(12) -0.3292(10) 0.044(3) Uani 1 d . .
H52A H 0.5696(11) 0.0711(12) -0.3765(10) 0.053 Uiso 1 calc R .
C13 C 1.1285(9) 0.1651(10) -0.1163(8) 0.028(2) Uani 1 d . .
C23 C 1.2426(11) 0.1517(11) -0.1719(8) 0.040(3) Uani 1 d . .
H23A H 1.2829(11) 0.2196(11) -0.1878(8) 0.048 Uiso 1 calc R .
C33 C 1.2941(12) 0.0376(12) -0.2026(10) 0.046(3) Uani 1 d . .
H33A H 1.3697(12) 0.0293(12) -0.2416(10) 0.055 Uiso 1 calc R .
C43 C 1.1349(10) -0.0471(10) -0.1308(9) 0.035(2) Uani 1 d . .
H43A H 1.0956(10) -0.1157(10) -0.1153(9) 0.042 Uiso 1 calc R .
C53 C 1.0747(10) 0.0604(10) -0.0997(9) 0.035(2) Uani 1 d . .
H53A H 0.9947(10) 0.0633(10) -0.0662(9) 0.043 Uiso 1 calc R .

loop_
_atom_type_symbol
_atom_type_description
_atom_type_scat_dispersion_real
_atom_type_scat_dispersion_imag
_atom_type_scat_source
C C 0.0033 0.0016 'International Tables Vol C Tables 4.2.6.8 and 6.1.1.4'
H H 0.0000 0.0000 'International Tables Vol C Tables 4.2.6.8 and 6.1.1.4'
N N 0.0061 0.0033 'International Tables Vol C Tables 4.2.6.8 and 6.1.1.4'
S S 0.1246 0.1234 'International Tables Vol C Tables 4.2.6.8 and 6.1.1.4'
Pt Pt -1.7033 8.3905 'International Tables Vol C Tables 4.2.6.8 and 6.1.1.4'

loop_
_geom_angle_atom_site_label_1
_geom_angle_atom_site_label_2
_geom_angle_atom_site_label_3
_geom_angle
_geom_angle_site_symmetry_1
_geom_angle_site_symmetry_3
_geom_angle_publ_flag
N2 Pt N1 79.5(3) . . ?
N2 Pt S1 96.7(2) . . ?
N1 Pt S1 175.0(2) . . ?
N2 Pt S2 174.4(2) . . ?
N1 Pt S2 94.9(2) . . ?
S1 Pt S2 88.88(10) . . ?
C12 S1 Pt 106.3(4) . . ?
C13 S2 Pt 107.4(3) . . ?
C11 N1 C51 118.1(9) . . ?
C11 N1 Pt 127.1(7) . . ?
C51 N1 Pt 114.1(6) . . ?
C101 N2 C61 116.9(8) . . ?
C101 N2 Pt 127.6(7) . . ?
C61 N2 Pt 115.2(6) . . ?
C42 N3 C32 114.0(10) . . ?
C43 N4 C33 113.6(10) . . ?
N1 C11 C21 123.4(9) . . ?
C31 C21 C11 120.2(9) . . ?
C21 C31 C41 116.4(10) . . ?
C21 C31 C111 121.3(9) . . ?
C41 C31 C111 122.3(9) . . ?
C51 C41 C31 121.4(9) . . ?
N1 C51 C41 120.4(9) . . ?
N1 C51 C61 115.4(9) . . ?
C41 C51 C61 124.2(9) . . ?
N2 C61 C71 122.3(9) . . ?
N2 C61 C51 114.8(8) . . ?
C71 C61 C51 122.9(9) . . ?
C61 C71 C81 119.9(9) . . ?
C91 C81 C71 116.7(9) . . ?
C91 C81 C151 123.8(9) . . ?
C71 C81 C151 119.4(9) . . ?
C81 C91 C101 120.5(10) . . ?
N2 C101 C91 123.5(10) . . ?
C132 C111 C31 114.0(20) . . ?
C132 C111 C141 128.2(22) . . ?
C31 C111 C141 116.3(11) . . ?
C132 C111 C121 64.7(20) . . ?
C31 C111 C121 109.2(13) . . ?
C141 C111 C121 108.2(15) . . ?
C132 C111 C122 106.2(23) . . ?
C31 C111 C122 102.5(15) . . ?
C141 C111 C122 74.4(16) . . ?
C121 C111 C122 42.9(15) . . ?
C132 C111 C142 118.4(25) . . ?
C31 C111 C142 107.9(16) . . ?
C141 C111 C142 32.0(14) . . ?
C121 C111 C142 136.2(20) . . ?
C122 C111 C142 106.4(21) . . ?
C132 C111 C131 40.9(18) . . ?
C31 C111 C131 110.6(11) . . ?
C141 C111 C131 107.5(14) . . ?
C121 C111 C131 104.4(14) . . ?
C122 C111 C131 140.7(16) . . ?
C142 C111 C131 83.3(18) . . ?
C122 C121 C111 70.8(24) . . ?
C122 C121 C132 122.2(33) . . ?
C111 C121 C132 53.4(19) . . ?
C121 C122 C111 66.3(23) . . ?
C121 C122 C141 107.0(29) . . ?
C111 C122 C141 50.5(13) . . ?
C132 C131 C111 59.3(26) . . ?
C131 C132 C111 79.8(31) . . ?
C131 C132 C121 139.1(42) . . ?
C111 C132 C121 61.9(20) . . ?
C142 C141 C111 78.1(33) . . ?
C142 C141 C122 133.2(38) . . ?
C111 C141 C122 55.1(14) . . ?
C141 C142 C111 69.8(32) . . ?
C181 C151 C161 108.7(9) . . ?
C181 C151 C171 108.2(10) . . ?
C161 C151 C171 109.5(10) . . ?
C181 C151 C81 110.7(8) . . ?
C161 C151 C81 111.8(9) . . ?
C171 C151 C81 107.8(8) . . ?
C22 C12 C52 114.9(10) . . ?
C22 C12 S1 125.6(8) . . ?
C52 C12 S1 119.5(9) . . ?
C32 C22 C12 121.0(11) . . ?
C22 C32 N3 124.5(13) . . ?
N3 C42 C52 125.7(12) . . ?
C42 C52 C12 119.8(12) . . ?
C53 C13 C23 116.7(10) . . ?
C53 C13 S2 125.7(7) . . ?
C23 C13 S2 117.5(8) . . ?
C33 C23 C13 118.3(10) . . ?
C23 C33 N4 125.4(11) . . ?
N4 C43 C53 125.2(10) . . ?
C43 C53 C13 120.6(10) . . ?

loop_
_geom_bond_atom_site_label_1
_geom_bond_atom_site_label_2
_geom_bond_distance
_geom_bond_site_symmetry_2
_geom_bond_publ_flag
Pt N2 2.057(8) . ?
Pt N1 2.059(8) . ?
Pt S1 2.291(3) . ?
Pt S2 2.293(3) . ?
S1 C12 1.742(11) . ?
S2 C13 1.751(10) . ?
N1 C11 1.330(12) . ?
N1 C51 1.366(12) . ?
N2 C101 1.350(12) . ?
N2 C61 1.355(12) . ?
N3 C42 1.34(2) . ?
N3 C32 1.34(2) . ?
N4 C43 1.346(13) . ?
N4 C33 1.361(15) . ?
C11 C21 1.367(15) . ?
C21 C31 1.379(14) . ?
C31 C41 1.394(13) . ?
C31 C111 1.521(15) . ?
C41 C51 1.376(14) . ?
C51 C61 1.468(14) . ?
C61 C71 1.382(13) . ?
C71 C81 1.411(13) . ?
C81 C91 1.376(14) . ?
C81 C151 1.531(13) . ?
C91 C101 1.367(14) . ?
C111 C132 1.44(4) . ?
C111 C141 1.53(2) . ?
C111 C121 1.58(3) . ?
C111 C122 1.63(4) . ?
C111 C142 1.60(4) . ?
C111 C131 1.64(2) . ?
C121 C122 1.17(4) . ?
C121 C132 1.62(5) . ?
C122 C141 1.91(4) . ?
C131 C132 1.09(4) . ?
C141 C142 0.87(4) . ?
C151 C181 1.52(2) . ?
C151 C161 1.523(14) . ?
C151 C171 1.538(15) . ?
C12 C22 1.39(2) . ?
C12 C52 1.401(15) . ?
C22 C32 1.371(15) . ?
C42 C52 1.37(2) . ?
C13 C53 1.375(14) . ?
C13 C23 1.408(13) . ?
C23 C33 1.38(2) . ?
C43 C53 1.357(14) . ?
